data_1504148
loop_
_publ_author_name
'Ji, Yining'
'Riera, Antoni'
'Verdaguer, Xavier'

_publ_section_title
;
 Asymmetric intermolecular Pauson-Khand reaction of symmetrically
 substituted alkynes.
;
_journal_issue 19
_journal_name_full 'Organic letters'
_journal_page_first 4346
_journal_page_last 4349
_journal_paper_doi 10.1021/ol901728r
_journal_volume 11
_journal_year 2009
_chemical_absolute_configuration ad
_chemical_formula_sum 'C22 H18 Cl2 O'
_chemical_formula_weight 369.26
_chemical_name_systematic
; 
 ? 
;
_space_group_IT_number 4
_symmetry_cell_setting monoclinic
_symmetry_space_group_name_Hall 'P 2yb'
_symmetry_space_group_name_H-M 'P 1 21 1'
_atom_sites_solution_hydrogens geom
_atom_sites_solution_primary direct
_atom_sites_solution_secondary difmap
_audit_creation_method SHELXL-97
_cell_angle_alpha 90.00
_cell_angle_beta 114.7940(10)
_cell_angle_gamma 90.00
_cell_formula_units_Z 2
_cell_length_a 10.5484(5)
_cell_length_b 8.7351(4)
_cell_length_c 10.6236(6)
_cell_measurement_reflns_used 3903
_cell_measurement_temperature 100(2)
_cell_measurement_theta_max 30.55
_cell_measurement_theta_min 3.57
_cell_volume 888.64(8)
_computing_cell_refinement 'Bruker APEX2 v2009.1-0'
_computing_data_collection 'Bruker APEX2 v2009.1-0'
_computing_data_reduction 'Bruker SAINT V7.60A'
_computing_molecular_graphics 'Bruker SHELXTL'
_computing_publication_material 'Bruker SHELXTL'
_computing_structure_refinement 'SHELXS-97 (Sheldrick, 2008)'
_computing_structure_solution 'SHELXS-97 (Sheldrick, 2008)'
_diffrn_ambient_temperature 100(2)
_diffrn_detector_area_resol_mean 512
_diffrn_detector_type '4K CCD area detector APEX II'
_diffrn_measured_fraction_theta_full 0.928
_diffrn_measured_fraction_theta_max 0.928
_diffrn_measurement_device_type 'Kappa 4-axis goniometer bruker-nonius'
_diffrn_measurement_method
;
 Fullsphere data collection, phi and omega scans
;
_diffrn_measurement_specimen_support 'magnetic support whith 10 micron nylon fiber cryoloop'
_diffrn_radiation_monochromator 'Multilayer Montel 200 mirrors'
_diffrn_radiation_type MoK\a
_diffrn_radiation_wavelength 0.71073
_diffrn_reflns_av_R_equivalents 0.0156
_diffrn_reflns_av_sigmaI/netI 0.0316
_diffrn_reflns_limit_h_max 15
_diffrn_reflns_limit_h_min -15
_diffrn_reflns_limit_k_max 12
_diffrn_reflns_limit_k_min -4
_diffrn_reflns_limit_l_max 15
_diffrn_reflns_limit_l_min -13
_diffrn_reflns_number 5148
_diffrn_reflns_theta_full 30.53
_diffrn_reflns_theta_max 30.53
_diffrn_reflns_theta_min 2.11
_diffrn_source 'rotating anode X-ray tube'
_diffrn_source_current 70
_diffrn_source_power 50
_diffrn_source_size '3 mm x 0.3 mm fine focus'
_diffrn_source_type 'Bruker-Nonius FR 591'
_exptl_absorpt_coefficient_mu 0.372
_exptl_absorpt_correction_T_max 1.0000
_exptl_absorpt_correction_T_min 0.9313
_exptl_absorpt_correction_type empirical
_exptl_absorpt_process_details
; 
 SADABS Version 2008/1 Bruker-Nonius
 Blessing, Acta Cryst. (1995) A51 33-38
;
_exptl_crystal_colour colourless
_exptl_crystal_density_diffrn 1.380
_exptl_crystal_density_method 'not measured'
_exptl_crystal_description Block
_exptl_crystal_F_000 384
_exptl_crystal_size_max 0.40
_exptl_crystal_size_mid 0.20
_exptl_crystal_size_min 0.20
_refine_diff_density_max 0.428
_refine_diff_density_min -0.373
_refine_diff_density_rms 0.066
_refine_ls_abs_structure_details 'Flack H D (1983), Acta Cryst. A39, 876-881'
_refine_ls_abs_structure_Flack -0.02(5)
_refine_ls_extinction_method none
_refine_ls_goodness_of_fit_ref 1.027
_refine_ls_hydrogen_treatment noref
_refine_ls_matrix_type full
_refine_ls_number_parameters 226
_refine_ls_number_reflns 3624
_refine_ls_number_restraints 1
_refine_ls_restrained_S_all 1.027
_refine_ls_R_factor_all 0.0372
_refine_ls_R_factor_gt 0.0360
_refine_ls_shift/su_max 0.001
_refine_ls_shift/su_mean 0.000
_refine_ls_structure_factor_coef Fsqd
_refine_ls_weighting_details 'calc w=1/[\s^2^(Fo^2^)+(0.0757P)^2^+0.1601P] where P=(Fo^2^+2Fc^2^)/3'
_refine_ls_weighting_scheme calc
_refine_ls_wR_factor_gt 0.1039
_refine_ls_wR_factor_ref 0.1052
_reflns_number_gt 3497
_reflns_number_total 3624
_reflns_threshold_expression >2sigma(I)
_cod_data_source_file ol901728r_si_002.cif
_cod_data_source_block ynj535_0m
_cod_depositor_comments
;
The following automatic conversions were performed:
'_diffrn_measurement_specimen_suppport' tag replaced with
'_diffrn_measurement_specimen_support'.

Automatic conversion script
Id: cif_correct_tags 1440 2010-10-19 06:21:57Z saulius 

The following automatic conversions were performed:

'_symmetry_cell_setting' value 'Monoclinic' changed to 'monoclinic'
according to /home/saulius/struct/CIF-dictionaries/cif_core.dic
dictionary named 'cif_core.dic' version 2.4.2 from 2011-04-26.

Automatic conversion script
Id: cif_fix_values 1715 2011-07-08 13:25:40Z adriana 
;
_cod_original_sg_symbol_H-M P2(1)
_cod_database_code 1504148

loop_
_symmetry_equiv_pos_as_xyz
'x, y, z'
'-x, y+1/2, -z'

loop_
_atom_site_label
_atom_site_type_symbol
_atom_site_fract_x
_atom_site_fract_y
_atom_site_fract_z
_atom_site_U_iso_or_equiv
_atom_site_adp_type
_atom_site_occupancy
_atom_site_symmetry_multiplicity
_atom_site_calc_flag
_atom_site_refinement_flags
Cl1 Cl 1.09681(5) 0.13051(8) 0.03043(5) 0.02952(14) Uani 1 1 d .
O1 O 0.39042(15) 0.4911(2) 0.25115(16) 0.0312(4) Uani 1 1 d .
C1 C 0.57699(18) 0.4129(3) 0.18928(18) 0.0182(4) Uani 1 1 d .
Cl2 Cl 0.21469(5) 0.34740(7) -0.41952(4) 0.02852(13) Uani 1 1 d .
C2 C 0.5130(2) 0.4649(3) 0.28328(19) 0.0217(4) Uani 1 1 d .
C3 C 0.62820(19) 0.4775(3) 0.4294(2) 0.0216(4) Uani 1 1 d .
H3 H 0.6369 0.5841 0.4665 0.026 Uiso 1 1 calc R
C4 C 0.61269(19) 0.3589(3) 0.52967(18) 0.0235(4) Uani 1 1 d .
H4 H 0.5163 0.3495 0.5248 0.028 Uiso 1 1 calc R
C5 C 0.7271(2) 0.3932(4) 0.6752(2) 0.0320(6) Uani 1 1 d .
H5A H 0.7126 0.3329 0.7470 0.038 Uiso 1 1 calc R
H5B H 0.7293 0.5034 0.6977 0.038 Uiso 1 1 calc R
C6 C 0.8634(2) 0.3438(4) 0.66362(19) 0.0309(5) Uani 1 1 d .
H6A H 0.9277 0.4316 0.6796 0.037 Uiso 1 1 calc R
H6B H 0.9121 0.2617 0.7308 0.037 Uiso 1 1 calc R
C7 C 0.8101(2) 0.2853(3) 0.51330(19) 0.0222(4) Uani 1 1 d .
H7 H 0.8755 0.2147 0.4957 0.027 Uiso 1 1 calc R
C8 C 0.76356(19) 0.4251(3) 0.41685(18) 0.0182(4) Uani 1 1 d .
H8 H 0.8363 0.5073 0.4472 0.022 Uiso 1 1 calc R
C9 C 0.71495(19) 0.3878(2) 0.26428(18) 0.0171(3) Uani 1 1 d .
C10 C 0.6693(2) 0.2131(3) 0.4916(2) 0.0248(4) Uani 1 1 d .
H10A H 0.6137 0.1804 0.3946 0.030 Uiso 1 1 calc R
H10B H 0.6796 0.1273 0.5561 0.030 Uiso 1 1 calc R
C11 C 0.49128(18) 0.3939(3) 0.03881(18) 0.0183(4) Uani 1 1 d .
C12 C 0.35905(18) 0.3276(3) -0.00757(18) 0.0203(4) Uani 1 1 d .
H12 H 0.3260 0.2937 0.0583 0.024 Uiso 1 1 calc R
C13 C 0.2748(2) 0.3103(3) -0.1479(2) 0.0218(4) Uani 1 1 d .
H13 H 0.1854 0.2639 -0.1783 0.026 Uiso 1 1 calc R
C14 C 0.3234(2) 0.3619(3) -0.24316(18) 0.0215(4) Uani 1 1 d .
C15 C 0.4547(2) 0.4266(3) -0.2009(2) 0.0213(4) Uani 1 1 d .
H15 H 0.4873 0.4594 -0.2674 0.026 Uiso 1 1 calc R
C16 C 0.53854(19) 0.4431(3) -0.05955(19) 0.0194(4) Uani 1 1 d .
H16 H 0.6284 0.4882 -0.0297 0.023 Uiso 1 1 calc R
C17 C 0.81326(17) 0.3241(2) 0.21111(17) 0.0166(4) Uani 1 1 d .
C18 C 0.95004(18) 0.3793(3) 0.25772(18) 0.0213(4) Uani 1 1 d .
H18 H 0.9818 0.4574 0.3262 0.026 Uiso 1 1 calc R
C19 C 1.03983(19) 0.3200(3) 0.20413(19) 0.0227(4) Uani 1 1 d .
H19 H 1.1328 0.3571 0.2358 0.027 Uiso 1 1 calc R
C20 C 0.99184(19) 0.2063(3) 0.10405(19) 0.0209(4) Uani 1 1 d .
C21 C 0.85733(19) 0.1469(3) 0.05746(18) 0.0208(4) Uani 1 1 d .
H21 H 0.8267 0.0679 -0.0102 0.025 Uiso 1 1 calc R
C22 C 0.76898(18) 0.2060(3) 0.11241(19) 0.0192(4) Uani 1 1 d .
H22 H 0.6772 0.1659 0.0827 0.023 Uiso 1 1 calc R

loop_
_atom_site_aniso_label
_atom_site_aniso_U_11
_atom_site_aniso_U_22
_atom_site_aniso_U_33
_atom_site_aniso_U_23
_atom_site_aniso_U_13
_atom_site_aniso_U_12
Cl1 0.0247(2) 0.0415(4) 0.0263(2) 0.0021(2) 0.01464(17) 0.0014(2)
O1 0.0229(7) 0.0474(12) 0.0224(7) -0.0013(7) 0.0089(6) 0.0115(7)
C1 0.0194(8) 0.0193(10) 0.0165(7) 0.0012(7) 0.0080(6) 0.0016(7)
Cl2 0.0334(2) 0.0285(3) 0.01568(18) -0.00109(19) 0.00243(16) 0.0022(2)
C2 0.0226(8) 0.0236(11) 0.0186(8) -0.0001(7) 0.0084(7) 0.0031(7)
C3 0.0225(8) 0.0242(12) 0.0187(8) -0.0045(8) 0.0094(7) 0.0008(8)
C4 0.0227(8) 0.0331(13) 0.0151(7) -0.0025(8) 0.0084(6) -0.0006(8)
C5 0.0296(10) 0.0502(17) 0.0144(8) -0.0070(9) 0.0075(7) 0.0024(10)
C6 0.0246(9) 0.0495(16) 0.0148(7) -0.0013(10) 0.0044(6) 0.0051(10)
C7 0.0234(8) 0.0256(12) 0.0169(8) 0.0005(7) 0.0077(7) 0.0036(7)
C8 0.0177(7) 0.0197(11) 0.0164(8) -0.0030(7) 0.0062(6) -0.0012(7)
C9 0.0181(7) 0.0162(10) 0.0166(7) 0.0011(6) 0.0070(6) -0.0002(6)
C10 0.0307(9) 0.0246(12) 0.0194(8) 0.0020(8) 0.0108(7) -0.0014(8)
C11 0.0181(7) 0.0188(10) 0.0168(7) 0.0022(7) 0.0062(6) 0.0035(7)
C12 0.0190(7) 0.0227(11) 0.0190(7) 0.0023(7) 0.0080(6) 0.0017(7)
C13 0.0198(8) 0.0212(11) 0.0207(8) 0.0006(7) 0.0049(6) 0.0013(7)
C14 0.0247(8) 0.0207(11) 0.0153(7) 0.0000(7) 0.0047(6) 0.0063(8)
C15 0.0247(8) 0.0229(12) 0.0169(7) 0.0041(7) 0.0092(7) 0.0063(7)
C16 0.0194(8) 0.0200(11) 0.0179(8) 0.0021(7) 0.0071(6) 0.0032(7)
C17 0.0159(7) 0.0185(11) 0.0141(6) 0.0024(7) 0.0049(5) 0.0016(6)
C18 0.0187(8) 0.0277(12) 0.0148(7) 0.0001(7) 0.0044(6) -0.0016(7)
C19 0.0165(7) 0.0310(13) 0.0188(7) 0.0012(8) 0.0055(6) -0.0018(7)
C20 0.0201(8) 0.0277(12) 0.0178(8) 0.0051(7) 0.0106(6) 0.0047(7)
C21 0.0242(8) 0.0205(11) 0.0185(7) 0.0000(8) 0.0097(6) 0.0011(8)
C22 0.0185(7) 0.0188(10) 0.0198(8) 0.0008(7) 0.0075(6) -0.0001(7)

loop_
_atom_type_symbol
_atom_type_description
_atom_type_scat_dispersion_real
_atom_type_scat_dispersion_imag
_atom_type_scat_source
C C 0.0033 0.0016 'International Tables Vol C Tables 4.2.6.8 and 6.1.1.4'
H H 0.0000 0.0000 'International Tables Vol C Tables 4.2.6.8 and 6.1.1.4'
O O 0.0106 0.0060 'International Tables Vol C Tables 4.2.6.8 and 6.1.1.4'
Cl Cl 0.1484 0.1585 'International Tables Vol C Tables 4.2.6.8 and 6.1.1.4'

loop_
_geom_angle_atom_site_label_1
_geom_angle_atom_site_label_2
_geom_angle_atom_site_label_3
_geom_angle
C9 C1 C11 129.63(17)
C9 C1 C2 109.40(16)
C11 C1 C2 120.96(16)
O1 C2 C1 126.69(18)
O1 C2 C3 125.09(17)
C1 C2 C3 108.21(15)
C2 C3 C4 112.65(18)
C2 C3 C8 105.11(14)
C4 C3 C8 103.18(17)
C2 C3 H3 111.8
C4 C3 H3 111.8
C8 C3 H3 111.8
C10 C4 C5 101.46(17)
C10 C4 C3 102.11(15)
C5 C4 C3 107.3(2)
C10 C4 H4 114.8
C5 C4 H4 114.8
C3 C4 H4 114.8
C4 C5 C6 103.17(15)
C4 C5 H5A 111.1
C6 C5 H5A 111.1
C4 C5 H5B 111.1
C6 C5 H5B 111.1
H5A C5 H5B 109.1
C7 C6 C5 103.08(15)
C7 C6 H6A 111.1
C5 C6 H6A 111.1
C7 C6 H6B 111.1
C5 C6 H6B 111.1
H6A C6 H6B 109.1
C8 C7 C10 101.98(16)
C8 C7 C6 107.7(2)
C10 C7 C6 101.61(16)
C8 C7 H7 114.7
C10 C7 H7 114.7
C6 C7 H7 114.7
C9 C8 C7 114.36(18)
C9 C8 C3 104.07(14)
C7 C8 C3 102.99(15)
C9 C8 H8 111.6
C7 C8 H8 111.6
C3 C8 H8 111.6
C1 C9 C17 126.05(16)
C1 C9 C8 113.16(16)
C17 C9 C8 120.74(15)
C4 C10 C7 94.50(18)
C4 C10 H10A 112.8
C7 C10 H10A 112.8
C4 C10 H10B 112.8
C7 C10 H10B 112.8
H10A C10 H10B 110.3
C12 C11 C16 118.67(16)
C12 C11 C1 119.70(16)
C16 C11 C1 121.62(17)
C13 C12 C11 121.30(17)
C13 C12 H12 119.4
C11 C12 H12 119.4
C12 C13 C14 118.85(18)
C12 C13 H13 120.6
C14 C13 H13 120.6
C15 C14 C13 121.41(16)
C15 C14 Cl2 119.74(15)
C13 C14 Cl2 118.84(16)
C14 C15 C16 119.20(17)
C14 C15 H15 120.4
C16 C15 H15 120.4
C15 C16 C11 120.55(18)
C15 C16 H16 119.7
C11 C16 H16 119.7
C18 C17 C22 119.20(17)
C18 C17 C9 121.19(18)
C22 C17 C9 119.61(16)
C19 C18 C17 120.26(19)
C19 C18 H18 119.9
C17 C18 H18 119.9
C20 C19 C18 119.16(17)
C20 C19 H19 120.4
C18 C19 H19 120.4
C19 C20 C21 121.98(18)
C19 C20 Cl1 121.54(15)
C21 C20 Cl1 116.48(17)
C22 C21 C20 118.4(2)
C22 C21 H21 120.8
C20 C21 H21 120.8
C21 C22 C17 120.99(17)
C21 C22 H22 119.5
C17 C22 H22 119.5

loop_
_geom_bond_atom_site_label_1
_geom_bond_atom_site_label_2
_geom_bond_distance
Cl1 C20 1.7328(19)
O1 C2 1.212(2)
C1 C9 1.352(2)
C1 C11 1.479(2)
C1 C2 1.492(3)
Cl2 C14 1.7435(18)
C2 C3 1.522(3)
C3 C4 1.544(3)
C3 C8 1.557(3)
C3 H3 1.0000
C4 C10 1.532(4)
C4 C5 1.540(3)
C4 H4 1.0000
C5 C6 1.555(3)
C5 H5A 0.9900
C5 H5B 0.9900
C6 C7 1.541(3)
C6 H6A 0.9900
C6 H6B 0.9900
C7 C8 1.537(3)
C7 C10 1.539(3)
C7 H7 1.0000
C8 C9 1.516(3)
C8 H8 1.0000
C9 C17 1.482(3)
C10 H10A 0.9900
C10 H10B 0.9900
C11 C12 1.395(3)
C11 C16 1.401(3)
C12 C13 1.387(3)
C12 H12 0.9500
C13 C14 1.387(3)
C13 H13 0.9500
C14 C15 1.385(3)
C15 C16 1.394(3)
C15 H15 0.9500
C16 H16 0.9500
C17 C18 1.400(2)
C17 C22 1.404(3)
C18 C19 1.393(3)
C18 H18 0.9500
C19 C20 1.386(3)
C19 H19 0.9500
C20 C21 1.392(3)
C21 C22 1.390(2)
C21 H21 0.9500
C22 H22 0.9500

loop_
_geom_torsion_atom_site_label_1
_geom_torsion_atom_site_label_2
_geom_torsion_atom_site_label_3
_geom_torsion_atom_site_label_4
_geom_torsion
C9 C1 C2 O1 -176.6(2)
C11 C1 C2 O1 2.7(4)
C9 C1 C2 C3 2.4(3)
C11 C1 C2 C3 -178.32(19)
O1 C2 C3 C4 65.8(3)
C1 C2 C3 C4 -113.2(2)
O1 C2 C3 C8 177.4(2)
C1 C2 C3 C8 -1.6(2)
C2 C3 C4 C10 78.70(19)
C8 C3 C4 C10 -34.12(19)
C2 C3 C4 C5 -175.07(17)
C8 C3 C4 C5 72.1(2)
C10 C4 C5 C6 35.9(3)
C3 C4 C5 C6 -70.8(3)
C4 C5 C6 C7 -0.7(3)
C5 C6 C7 C8 72.2(2)
C5 C6 C7 C10 -34.5(3)
C10 C7 C8 C9 -76.61(18)
C6 C7 C8 C9 176.92(16)
C10 C7 C8 C3 35.62(19)
C6 C7 C8 C3 -70.85(19)
C2 C3 C8 C9 0.4(2)
C4 C3 C8 C9 118.61(18)
C2 C3 C8 C7 -119.23(18)
C4 C3 C8 C7 -1.01(19)
C11 C1 C9 C17 -4.2(4)
C2 C1 C9 C17 175.1(2)
C11 C1 C9 C8 178.6(2)
C2 C1 C9 C8 -2.2(3)
C7 C8 C9 C1 112.7(2)
C3 C8 C9 C1 1.1(2)
C7 C8 C9 C17 -64.7(2)
C3 C8 C9 C17 -176.29(19)
C5 C4 C10 C7 -55.99(19)
C3 C4 C10 C7 54.71(17)
C8 C7 C10 C4 -55.52(17)
C6 C7 C10 C4 55.6(2)
C9 C1 C11 C12 137.7(2)
C2 C1 C11 C12 -41.5(3)
C9 C1 C11 C16 -43.3(3)
C2 C1 C11 C16 137.5(2)
C16 C11 C12 C13 -0.1(3)
C1 C11 C12 C13 178.9(2)
C11 C12 C13 C14 -0.8(3)
C12 C13 C14 C15 1.5(3)
C12 C13 C14 Cl2 -177.34(17)
C13 C14 C15 C16 -1.4(3)
Cl2 C14 C15 C16 177.47(16)
C14 C15 C16 C11 0.5(3)
C12 C11 C16 C15 0.2(3)
C1 C11 C16 C15 -178.8(2)
C1 C9 C17 C18 141.7(2)
C8 C9 C17 C18 -41.2(3)
C1 C9 C17 C22 -38.4(3)
C8 C9 C17 C22 138.7(2)
C22 C17 C18 C19 1.5(3)
C9 C17 C18 C19 -178.58(18)
C17 C18 C19 C20 0.2(3)
C18 C19 C20 C21 -1.4(3)
C18 C19 C20 Cl1 178.63(16)
C19 C20 C21 C22 0.9(3)
Cl1 C20 C21 C22 -179.12(15)
C20 C21 C22 C17 0.8(3)
C18 C17 C22 C21 -2.0(3)
C9 C17 C22 C21 178.06(18)
